data_7052582
loop_
_publ_author_name
'Collas, Alain'
'Borger, Roeland De'
'Amanova, Tatyana'
'Vande Velde, Christophe M. L.'
'Baeke, Jan K.'
'Dommisse, Roger'
'Alsenoy, Christian Van'
'Blockhuys, Frank'

_publ_section_title
;
 Asymmetrically substituted distyrylbenzenes and their polar crystal
 structures
;
_journal_issue 3
_journal_name_full 'New Journal of Chemistry'
_journal_page_first 649
_journal_paper_doi 10.1039/c0nj00732c
_journal_volume 35
_journal_year 2011
_chemical_formula_moiety 'C25 H23 N O5'
_chemical_formula_sum 'C25 H23 N O5'
_chemical_formula_weight 417.44
_chemical_melting_point 453
_chemical_name_common
;E,E-1-(2-(4-nitrophenyl)ethenyl)-4-(2-(3,4,5-
trimethoxyphenyl)ethenyl)benzene
;
_chemical_name_systematic
;
E,E-1-[2-(4-nitrophenyl)ethenyl]-4-[2-(3,4,5-trimethoxyphenyl)ethenyl]benzene
;
_space_group_IT_number 4
_symmetry_cell_setting monoclinic
_symmetry_space_group_name_Hall 'P 2yb'
_symmetry_space_group_name_H-M 'P 1 21 1'
_atom_sites_solution_hydrogens geom
_atom_sites_solution_primary direct
_atom_sites_solution_secondary difmap
_audit_creation_method SHELXL-97
_cell_angle_alpha 90.00
_cell_angle_beta 95.93(2)
_cell_angle_gamma 90.00
_cell_formula_units_Z 2
_cell_length_a 7.856(2)
_cell_length_b 7.767(2)
_cell_length_c 17.596(6)
_cell_measurement_reflns_used 25
_cell_measurement_temperature 302(2)
_cell_measurement_theta_max 17.49
_cell_measurement_theta_min 7.48
_cell_volume 1067.9(5)
_computing_cell_refinement 'CAD4 Express (Enraf Nonius, 1994)'
_computing_data_collection 'CAD4 Express (Enraf Nonius, 1994)'
_computing_data_reduction 'XCAD4 (Harms & Wocadlo, 1995)'
_computing_molecular_graphics 'Ortep-3 for Windows (Farrugia, 1997)'
_computing_publication_material 'WinGX publication routines (Farrugia, 1999)'
_computing_structure_refinement 'SHELXL-97 (Sheldrick, 2008)'
_computing_structure_solution 'SHELXS-97 (Sheldrick, 2008)'
_diffrn_ambient_temperature 302(2)
_diffrn_measured_fraction_theta_full 0.998
_diffrn_measured_fraction_theta_max 0.998
_diffrn_measurement_device_type 'Enraf Nonius CAD4'
_diffrn_measurement_method '\w/2\t scans'
_diffrn_radiation_monochromator graphite
_diffrn_radiation_source 'fine-focus sealed tube'
_diffrn_radiation_type MoK\a
_diffrn_radiation_wavelength 0.71073
_diffrn_reflns_av_R_equivalents 0.0427
_diffrn_reflns_av_sigmaI/netI 0.0465
_diffrn_reflns_limit_h_max 9
_diffrn_reflns_limit_h_min -9
_diffrn_reflns_limit_k_max 9
_diffrn_reflns_limit_k_min -9
_diffrn_reflns_limit_l_max 20
_diffrn_reflns_limit_l_min 0
_diffrn_reflns_number 4025
_diffrn_reflns_theta_full 25.33
_diffrn_reflns_theta_max 25.33
_diffrn_reflns_theta_min 2.33
_diffrn_standards_decay_% 5
_diffrn_standards_interval_time 60
_diffrn_standards_number 3
_exptl_absorpt_coefficient_mu 0.091
_exptl_absorpt_correction_type none
_exptl_crystal_colour red
_exptl_crystal_density_diffrn 1.298
_exptl_crystal_density_method 'not measured'
_exptl_crystal_description plate
_exptl_crystal_F_000 440
_exptl_crystal_size_max 0.4
_exptl_crystal_size_mid 0.3
_exptl_crystal_size_min 0.1
_refine_diff_density_max 0.127
_refine_diff_density_min -0.115
_refine_diff_density_rms 0.028
_refine_ls_abs_structure_details 'Flack H D (1983), Acta Cryst. A39, 876-881'
_refine_ls_abs_structure_Flack 10(10)
_refine_ls_extinction_method none
_refine_ls_goodness_of_fit_ref 1.047
_refine_ls_hydrogen_treatment constr
_refine_ls_matrix_type full
_refine_ls_number_parameters 278
_refine_ls_number_reflns 2105
_refine_ls_number_restraints 4
_refine_ls_restrained_S_all 1.048
_refine_ls_R_factor_all 0.1057
_refine_ls_R_factor_gt 0.0449
_refine_ls_shift/su_max 0.001
_refine_ls_shift/su_mean 0.000
_refine_ls_structure_factor_coef Fsqd
_refine_ls_weighting_details 'calc w=1/[\s^2^(Fo^2^)+(0.0621P)^2^+0.0771P] where P=(Fo^2^+2Fc^2^)/3'
_refine_ls_weighting_scheme calc
_refine_ls_wR_factor_gt 0.1091
_refine_ls_wR_factor_ref 0.1356
_reflns_number_gt 1178
_reflns_number_total 2105
_reflns_threshold_expression >2\s(I)
_cod_data_source_file C0NJ00732C.TXT
_cod_data_source_block new
_cod_original_sg_symbol_H-M 'P 21'
_cod_database_code 7052582

loop_
_symmetry_equiv_pos_as_xyz
'x, y, z'
'-x, y+1/2, -z'

loop_
_atom_site_label
_atom_site_type_symbol
_atom_site_fract_x
_atom_site_fract_y
_atom_site_fract_z
_atom_site_U_iso_or_equiv
_atom_site_adp_type
_atom_site_occupancy
_atom_site_symmetry_multiplicity
_atom_site_calc_flag
_atom_site_refinement_flags
_atom_site_disorder_assembly
_atom_site_disorder_group
C1 C 0.7650(6) 0.8044(6) -0.0187(2) 0.0765(12) Uani 1 1 d . . .
C2 C 0.9211(7) 0.8812(7) 0.0054(3) 0.0912(14) Uani 1 1 d . . .
H2 H 0.9351 0.9347 0.0530 0.109 Uiso 1 1 calc R . .
C3 C 1.0544(6) 0.8803(7) -0.0386(3) 0.0904(14) Uani 1 1 d . . .
H3 H 1.1572 0.9340 -0.0216 0.109 Uiso 1 1 calc R . .
C4 C 1.0346(6) 0.7987(6) -0.1084(2) 0.0771(12) Uani 1 1 d . . .
C5 C 0.8840(6) 0.7237(7) -0.1348(2) 0.0840(13) Uani 1 1 d . . .
H5 H 0.8722 0.6704 -0.1823 0.101 Uiso 1 1 calc R . .
C6 C 0.7499(6) 0.7268(6) -0.0912(2) 0.0829(13) Uani 1 1 d . . .
H6 H 0.6465 0.6765 -0.1099 0.099 Uiso 1 1 calc R . .
C7 C 0.6229(6) 0.7939(7) 0.0285(3) 0.0837(13) Uani 1 1 d . . .
H7 H 0.5212 0.7490 0.0048 0.100 Uiso 1 1 calc R . .
C8 C 0.6204(6) 0.8401(6) 0.1006(3) 0.0821(13) Uani 1 1 d . . .
H8 H 0.7198 0.8910 0.1236 0.099 Uiso 1 1 calc R . .
C11 C 0.4820(6) 0.8213(6) 0.1480(2) 0.0818(12) Uani 1 1 d . A .
C12 C 0.3316(7) 0.7371(8) 0.1237(4) 0.1069(12) Uani 1 1 d . . .
H12 H 0.3149 0.6936 0.0742 0.128 Uiso 1 1 calc R . .
C13 C 0.2029(7) 0.7167(8) 0.1732(4) 0.1069(12) Uani 1 1 d . A .
H13 H 0.1014 0.6611 0.1559 0.128 Uiso 1 1 calc R . .
C14 C 0.2266(8) 0.7797(7) 0.2483(3) 0.1081(18) Uani 1 1 d D . .
C15 C 0.3732(8) 0.8660(7) 0.2700(3) 0.1005(11) Uani 1 1 d . A .
H15 H 0.3897 0.9136 0.3187 0.121 Uiso 1 1 calc R . .
C16 C 0.4970(7) 0.8844(7) 0.2218(3) 0.1005(11) Uani 1 1 d . . .
H16 H 0.5968 0.9426 0.2395 0.121 Uiso 1 1 calc R A .
C17 C 0.1194(9) 0.7558(9) 0.3126(4) 0.0759(19) Uani 0.639(6) 1 d PD A 1
H17 H 0.1605 0.7967 0.3607 0.091 Uiso 0.639(6) 1 calc PR A 1
C18 C -0.0287(8) 0.6804(9) 0.3043(4) 0.0721(18) Uani 0.639(6) 1 d PD A 1
H18 H -0.0748 0.6500 0.2554 0.087 Uiso 0.639(6) 1 calc PR A 1
C18B C 0.0435(19) 0.7249(19) 0.3442(7) 0.0721(18) Uani 0.361(6) 1 d PD A 2
H18B H 0.1292 0.7750 0.3774 0.087 Uiso 0.361(6) 1 calc PR A 2
C17B C 0.045(2) 0.7132(19) 0.2697(7) 0.0759(19) Uani 0.361(6) 1 d PD A 2
H17B H -0.0436 0.6731 0.2354 0.091 Uiso 0.361(6) 1 calc PR A 2
C21 C -0.1274(8) 0.6406(7) 0.3691(4) 0.1028(18) Uani 1 1 d D . .
C26 C -0.2768(7) 0.5567(7) 0.3452(3) 0.0978(16) Uani 1 1 d . A .
H26 H -0.3070 0.5403 0.2932 0.117 Uiso 1 1 calc R . .
C25 C -0.3830(6) 0.4964(6) 0.3966(3) 0.0826(13) Uani 1 1 d . . .
C24 C -0.3396(5) 0.5168(5) 0.4746(3) 0.0730(11) Uani 1 1 d . A .
C23 C -0.1926(5) 0.6020(6) 0.5000(3) 0.0761(11) Uani 1 1 d . . .
C22 C -0.0849(6) 0.6636(6) 0.4474(4) 0.0937(15) Uani 1 1 d . A .
H22 H 0.0158 0.7204 0.4648 0.112 Uiso 1 1 calc R . .
C50 C -0.5704(9) 0.3581(9) 0.2994(3) 0.130(2) Uani 1 1 d . . .
H50A H -0.5661 0.4564 0.2666 0.196 Uiso 1 1 calc R A .
H50B H -0.6830 0.3088 0.2928 0.196 Uiso 1 1 calc R . .
H50C H -0.4883 0.2741 0.2867 0.196 Uiso 1 1 calc R . .
C40 C -0.6017(6) 0.5189(7) 0.5320(3) 0.0962(15) Uani 1 1 d . A .
H40A H -0.5878 0.6388 0.5444 0.144 Uiso 1 1 calc R . .
H40B H -0.6569 0.4619 0.5712 0.144 Uiso 1 1 calc R . .
H40C H -0.6707 0.5072 0.4839 0.144 Uiso 1 1 calc R . .
C30 C -0.0110(7) 0.6948(11) 0.6091(4) 0.138(2) Uani 1 1 d . . .
H30A H 0.0860 0.6359 0.5926 0.207 Uiso 1 1 calc R A .
H30B H -0.0048 0.6919 0.6639 0.207 Uiso 1 1 calc R . .
H30C H -0.0111 0.8123 0.5921 0.207 Uiso 1 1 calc R . .
N1 N 1.1801(6) 0.7896(7) -0.1535(3) 0.0997(13) Uani 1 1 d . . .
O2 O 1.3082(6) 0.8663(9) -0.1322(3) 0.164(2) Uani 1 1 d . . .
O1 O 1.1677(5) 0.7023(7) -0.2102(2) 0.1399(16) Uani 1 1 d . . .
O25 O -0.5316(4) 0.4099(5) 0.37669(18) 0.1034(11) Uani 1 1 d . A .
O24 O -0.4370(4) 0.4425(4) 0.52663(16) 0.0820(8) Uani 1 1 d . . .
O23 O -0.1617(4) 0.6137(4) 0.5781(2) 0.0923(9) Uani 1 1 d . A .

loop_
_atom_site_aniso_label
_atom_site_aniso_U_11
_atom_site_aniso_U_22
_atom_site_aniso_U_33
_atom_site_aniso_U_23
_atom_site_aniso_U_13
_atom_site_aniso_U_12
C1 0.093(3) 0.066(3) 0.070(3) 0.002(2) 0.005(2) 0.002(3)
C2 0.109(4) 0.083(3) 0.081(3) -0.021(3) 0.009(3) -0.008(3)
C3 0.102(4) 0.085(4) 0.084(3) -0.009(3) 0.009(3) -0.011(3)
C4 0.092(3) 0.069(3) 0.070(3) 0.007(2) 0.006(3) 0.003(3)
C5 0.105(3) 0.087(3) 0.059(2) -0.001(2) 0.003(3) 0.009(3)
C6 0.095(3) 0.083(3) 0.070(3) -0.001(2) 0.002(2) -0.005(3)
C7 0.090(3) 0.081(3) 0.079(3) -0.001(3) 0.008(2) -0.005(3)
C8 0.107(4) 0.069(3) 0.069(3) 0.003(2) 0.005(2) -0.011(3)
C11 0.101(3) 0.068(3) 0.080(3) 0.004(2) 0.028(3) -0.005(3)
C12 0.116(3) 0.082(2) 0.125(3) 0.013(2) 0.029(2) -0.016(2)
C13 0.116(3) 0.082(2) 0.125(3) 0.013(2) 0.029(2) -0.016(2)
C14 0.132(4) 0.074(3) 0.129(4) 0.031(4) 0.063(4) 0.020(3)
C15 0.137(3) 0.084(2) 0.086(2) 0.007(2) 0.036(2) 0.004(2)
C16 0.137(3) 0.084(2) 0.086(2) 0.007(2) 0.036(2) 0.004(2)
C17 0.098(6) 0.063(4) 0.067(5) -0.001(4) 0.010(4) -0.008(4)
C18 0.079(5) 0.066(4) 0.070(5) 0.008(4) -0.002(3) -0.008(4)
C18B 0.079(5) 0.066(4) 0.070(5) 0.008(4) -0.002(3) -0.008(4)
C17B 0.098(6) 0.063(4) 0.067(5) -0.001(4) 0.010(4) -0.008(4)
C21 0.120(4) 0.072(4) 0.126(5) 0.041(3) 0.054(4) 0.034(3)
C26 0.120(4) 0.079(4) 0.101(4) 0.019(3) 0.039(3) 0.020(3)
C25 0.090(3) 0.075(3) 0.084(3) 0.005(3) 0.009(3) 0.013(3)
C24 0.076(3) 0.056(2) 0.089(3) 0.009(2) 0.019(2) 0.008(2)
C23 0.077(3) 0.050(2) 0.100(3) 0.004(2) 0.008(3) 0.004(2)
C22 0.076(3) 0.058(3) 0.152(5) 0.012(3) 0.035(3) 0.001(2)
C50 0.178(6) 0.113(5) 0.094(4) -0.018(3) -0.015(4) 0.020(4)
C40 0.087(3) 0.082(3) 0.125(4) -0.008(3) 0.034(3) -0.010(3)
C30 0.110(4) 0.137(6) 0.161(6) -0.024(5) -0.012(4) -0.039(4)
N1 0.097(3) 0.121(4) 0.082(3) 0.006(3) 0.013(3) 0.012(3)
O2 0.116(3) 0.242(7) 0.139(4) -0.038(4) 0.039(3) -0.033(4)
O1 0.147(3) 0.180(4) 0.097(3) -0.024(3) 0.033(2) 0.017(3)
O25 0.111(2) 0.105(3) 0.092(2) -0.010(2) 0.0010(18) -0.004(2)
O24 0.0833(18) 0.0731(18) 0.092(2) 0.0102(16) 0.0200(15) -0.0054(17)
O23 0.087(2) 0.077(2) 0.110(2) -0.003(2) 0.0005(17) -0.0083(18)

loop_
_atom_type_symbol
_atom_type_description
_atom_type_scat_dispersion_real
_atom_type_scat_dispersion_imag
_atom_type_scat_source
C C 0.0033 0.0000 'International Tables Vol C Tables 4.2.6.8 and 6.1.1.4'
H H 0.0000 0.0000 'International Tables Vol C Tables 4.2.6.8 and 6.1.1.4'
N N 0.0061 0.0000 'International Tables Vol C Tables 4.2.6.8 and 6.1.1.4'
O O 0.0106 0.0000 'International Tables Vol C Tables 4.2.6.8 and 6.1.1.4'

loop_
_geom_angle_atom_site_label_1
_geom_angle_atom_site_label_2
_geom_angle_atom_site_label_3
_geom_angle
_geom_angle_site_symmetry_1
_geom_angle_site_symmetry_3
_geom_angle_publ_flag
C2 C1 C6 116.8(4) . . ?
C2 C1 C7 123.5(4) . . ?
C6 C1 C7 119.6(4) . . ?
C3 C2 C1 121.9(4) . . ?
C3 C2 H2 119.0 . . ?
C1 C2 H2 119.0 . . ?
C2 C3 C4 119.1(5) . . ?
C2 C3 H3 120.5 . . ?
C4 C3 H3 120.5 . . ?
C5 C4 C3 121.1(4) . . ?
C5 C4 N1 119.8(4) . . ?
C3 C4 N1 119.1(5) . . ?
C4 C5 C6 119.8(4) . . ?
C4 C5 H5 120.1 . . ?
C6 C5 H5 120.1 . . ?
C5 C6 C1 121.3(5) . . ?
C5 C6 H6 119.4 . . ?
C1 C6 H6 119.4 . . ?
C8 C7 C1 128.3(4) . . ?
C8 C7 H7 115.9 . . ?
C1 C7 H7 115.9 . . ?
C7 C8 C11 127.9(4) . . ?
C7 C8 H8 116.0 . . ?
C11 C8 H8 116.0 . . ?
C12 C11 C16 116.6(5) . . ?
C12 C11 C8 122.7(4) . . ?
C16 C11 C8 120.7(5) . . ?
C11 C12 C13 120.5(6) . . ?
C11 C12 H12 119.8 . . ?
C13 C12 H12 119.8 . . ?
C14 C13 C12 120.6(6) . . ?
C14 C13 H13 119.7 . . ?
C12 C13 H13 119.7 . . ?
C15 C14 C13 117.6(5) . . ?
C15 C14 C17 112.3(6) . . ?
C13 C14 C17 129.9(6) . . ?
C15 C14 C17B 148.0(7) . . ?
C13 C14 C17B 94.3(7) . . ?
C14 C15 C16 121.3(5) . . ?
C14 C15 H15 119.4 . . ?
C16 C15 H15 119.4 . . ?
C15 C16 C11 123.4(6) . . ?
C15 C16 H16 118.3 . . ?
C11 C16 H16 118.3 . . ?
C18 C17 C14 122.9(7) . . ?
C18 C17 H17 118.6 . . ?
C14 C17 H17 118.6 . . ?
C17 C18 C21 123.0(8) . . ?
C17 C18 H18 118.5 . . ?
C21 C18 H18 118.5 . . ?
C17B C18B C21 110.0(13) . . ?
C17B C18B H18B 125.0 . . ?
C21 C18B H18B 125.0 . . ?
C18B C17B C14 108.4(12) . . ?
C18B C17B H17B 125.8 . . ?
C14 C17B H17B 125.8 . . ?
C26 C21 C22 118.4(5) . . ?
C26 C21 C18 111.3(6) . . ?
C22 C21 C18 130.1(6) . . ?
C26 C21 C18B 146.0(7) . . ?
C22 C21 C18B 95.6(7) . . ?
C21 C26 C25 121.2(5) . . ?
C21 C26 H26 119.4 . . ?
C25 C26 H26 119.4 . . ?
O25 C25 C26 124.1(5) . . ?
O25 C25 C24 115.4(4) . . ?
C26 C25 C24 120.5(5) . . ?
C23 C24 O24 119.6(4) . . ?
C23 C24 C25 119.5(4) . . ?
O24 C24 C25 120.8(4) . . ?
C24 C23 O23 114.6(4) . . ?
C24 C23 C22 119.8(5) . . ?
O23 C23 C22 125.6(4) . . ?
C21 C22 C23 120.6(5) . . ?
C21 C22 H22 119.7 . . ?
C23 C22 H22 119.7 . . ?
O25 C50 H50A 109.5 . . ?
O25 C50 H50B 109.5 . . ?
H50A C50 H50B 109.5 . . ?
O25 C50 H50C 109.5 . . ?
H50A C50 H50C 109.5 . . ?
H50B C50 H50C 109.5 . . ?
O24 C40 H40A 109.5 . . ?
O24 C40 H40B 109.5 . . ?
H40A C40 H40B 109.5 . . ?
O24 C40 H40C 109.5 . . ?
H40A C40 H40C 109.5 . . ?
H40B C40 H40C 109.5 . . ?
O23 C30 H30A 109.5 . . ?
O23 C30 H30B 109.5 . . ?
H30A C30 H30B 109.5 . . ?
O23 C30 H30C 109.5 . . ?
H30A C30 H30C 109.5 . . ?
H30B C30 H30C 109.5 . . ?
O2 N1 O1 122.3(5) . . ?
O2 N1 C4 119.0(5) . . ?
O1 N1 C4 118.6(5) . . ?
C25 O25 C50 118.7(4) . . ?
C24 O24 C40 115.9(3) . . ?
C23 O23 C30 118.3(4) . . ?

loop_
_geom_bond_atom_site_label_1
_geom_bond_atom_site_label_2
_geom_bond_distance
_geom_bond_site_symmetry_2
_geom_bond_publ_flag
C1 C2 1.390(6) . ?
C1 C6 1.405(6) . ?
C1 C7 1.462(6) . ?
C2 C3 1.366(5) . ?
C2 H2 0.9300 . ?
C3 C4 1.377(6) . ?
C3 H3 0.9300 . ?
C4 C5 1.357(6) . ?
C4 N1 1.459(6) . ?
C5 C6 1.366(6) . ?
C5 H5 0.9300 . ?
C6 H6 0.9300 . ?
C7 C8 1.319(6) . ?
C7 H7 0.9300 . ?
C8 C11 1.445(6) . ?
C8 H8 0.9300 . ?
C11 C12 1.380(7) . ?
C11 C16 1.382(6) . ?
C12 C13 1.410(7) . ?
C12 H12 0.9300 . ?
C13 C14 1.404(8) . ?
C13 H13 0.9300 . ?
C14 C15 1.353(8) . ?
C14 C17 1.489(8) . ?
C14 C17B 1.595(16) . ?
C15 C16 1.362(7) . ?
C15 H15 0.9300 . ?
C16 H16 0.9300 . ?
C17 C18 1.297(8) . ?
C17 H17 0.9300 . ?
C18 C21 1.477(8) . ?
C18 H18 0.9300 . ?
C18B C17B 1.315(14) . ?
C18B C21 1.596(16) . ?
C18B H18B 0.9300 . ?
C17B H17B 0.9300 . ?
C21 C26 1.370(7) . ?
C21 C22 1.394(7) . ?
C26 C25 1.376(6) . ?
C26 H26 0.9300 . ?
C25 O25 1.361(5) . ?
C25 C24 1.388(6) . ?
C24 C23 1.365(6) . ?
C24 O24 1.379(5) . ?
C23 O23 1.373(5) . ?
C23 C22 1.402(6) . ?
C22 H22 0.9300 . ?
C50 O25 1.420(6) . ?
C50 H50A 0.9600 . ?
C50 H50B 0.9600 . ?
C50 H50C 0.9600 . ?
C40 O24 1.436(5) . ?
C40 H40A 0.9600 . ?
C40 H40B 0.9600 . ?
C40 H40C 0.9600 . ?
C30 O23 1.401(6) . ?
C30 H30A 0.9600 . ?
C30 H30B 0.9600 . ?
C30 H30C 0.9600 . ?
N1 O2 1.196(6) . ?
N1 O1 1.201(6) . ?

loop_
_geom_torsion_atom_site_label_1
_geom_torsion_atom_site_label_2
_geom_torsion_atom_site_label_3
_geom_torsion_atom_site_label_4
_geom_torsion
_geom_torsion_site_symmetry_1
_geom_torsion_site_symmetry_2
_geom_torsion_site_symmetry_3
_geom_torsion_site_symmetry_4
_geom_torsion_publ_flag
C6 C1 C2 C3 -0.6(7) . . . . ?
C7 C1 C2 C3 176.3(5) . . . . ?
C1 C2 C3 C4 -1.0(8) . . . . ?
C2 C3 C4 C5 1.7(7) . . . . ?
C2 C3 C4 N1 -176.6(5) . . . . ?
C3 C4 C5 C6 -0.8(7) . . . . ?
N1 C4 C5 C6 177.6(4) . . . . ?
C4 C5 C6 C1 -0.9(7) . . . . ?
C2 C1 C6 C5 1.6(7) . . . . ?
C7 C1 C6 C5 -175.5(5) . . . . ?
C2 C1 C7 C8 -5.6(8) . . . . ?
C6 C1 C7 C8 171.3(5) . . . . ?
C1 C7 C8 C11 -176.5(5) . . . . ?
C7 C8 C11 C12 4.8(8) . . . . ?
C7 C8 C11 C16 -176.8(5) . . . . ?
C16 C11 C12 C13 -0.8(8) . . . . ?
C8 C11 C12 C13 177.7(5) . . . . ?
C11 C12 C13 C14 -0.8(8) . . . . ?
C12 C13 C14 C15 2.7(8) . . . . ?
C12 C13 C14 C17 -172.1(6) . . . . ?
C12 C13 C14 C17B -179.1(7) . . . . ?
C13 C14 C15 C16 -2.9(8) . . . . ?
C17 C14 C15 C16 172.7(5) . . . . ?
C17B C14 C15 C16 -179.7(11) . . . . ?
C14 C15 C16 C11 1.4(8) . . . . ?
C12 C11 C16 C15 0.6(8) . . . . ?
C8 C11 C16 C15 -177.9(5) . . . . ?
C15 C14 C17 C18 178.2(6) . . . . ?
C13 C14 C17 C18 -6.8(11) . . . . ?
C17B C14 C17 C18 5.0(10) . . . . ?
C14 C17 C18 C21 173.6(6) . . . . ?
C21 C18B C17B C14 -173.8(8) . . . . ?
C15 C14 C17B C18B -15(2) . . . . ?
C13 C14 C17B C18B 167.7(11) . . . . ?
C17 C14 C17B C18B -3.2(9) . . . . ?
C17 C18 C21 C26 -178.3(7) . . . . ?
C17 C18 C21 C22 -3.7(11) . . . . ?
C17 C18 C21 C18B 1.1(10) . . . . ?
C17B C18B C21 C26 1.2(19) . . . . ?
C17B C18B C21 C22 176.5(11) . . . . ?
C17B C18B C21 C18 0.1(9) . . . . ?
C22 C21 C26 C25 0.0(7) . . . . ?
C18 C21 C26 C25 175.4(5) . . . . ?
C18B C21 C26 C25 174.7(10) . . . . ?
C21 C26 C25 O25 -179.0(5) . . . . ?
C21 C26 C25 C24 -1.1(7) . . . . ?
O25 C25 C24 C23 -180.0(4) . . . . ?
C26 C25 C24 C23 2.0(7) . . . . ?
O25 C25 C24 O24 4.3(6) . . . . ?
C26 C25 C24 O24 -173.8(4) . . . . ?
O24 C24 C23 O23 -3.8(6) . . . . ?
C25 C24 C23 O23 -179.6(4) . . . . ?
O24 C24 C23 C22 174.0(4) . . . . ?
C25 C24 C23 C22 -1.8(6) . . . . ?
C26 C21 C22 C23 0.1(7) . . . . ?
C18 C21 C22 C23 -174.2(5) . . . . ?
C18B C21 C22 C23 -176.9(6) . . . . ?
C24 C23 C22 C21 0.8(6) . . . . ?
O23 C23 C22 C21 178.3(5) . . . . ?
C5 C4 N1 O2 174.9(5) . . . . ?
C3 C4 N1 O2 -6.7(7) . . . . ?
C5 C4 N1 O1 -6.5(7) . . . . ?
C3 C4 N1 O1 171.9(5) . . . . ?
C26 C25 O25 C50 8.6(7) . . . . ?
C24 C25 O25 C50 -169.4(5) . . . . ?
C23 C24 O24 C40 112.6(4) . . . . ?
C25 C24 O24 C40 -71.7(5) . . . . ?
C24 C23 O23 C30 178.2(5) . . . . ?
C22 C23 O23 C30 0.5(7) . . . . ?
